data_4085124
loop_
_publ_author_name
'Maity, Ayan'
'Stanek, Robert J.'
'Anderson, Bryce L.'
'Zeller, Matthias'
'Hunter, Allen D.'
'Moore, Curtis E.'
'Rheingold, Arnold L.'
'Gray, Thomas G.'

_publ_section_title
;
 Fluoride Complexes of Cyclometalated Iridium(III)
;
_journal_issue 1
_journal_name_full Organometallics
_journal_page_first 109
_journal_paper_doi 10.1021/om5009555
_journal_volume 34
_journal_year 2015
_chemical_formula_sum 'C31 H24 Cl0.13 Ir N6.6 S2'
_chemical_formula_weight 750.06
_chemical_name_systematic
;
 ?
;
_space_group_crystal_system monoclinic
_space_group_IT_number 14
_space_group_name_Hall '-P 2yn'
_space_group_name_H-M_alt 'P 1 21/n 1'
_symmetry_space_group_name_Hall '-P 2yn'
_symmetry_space_group_name_H-M 'P 1 21/n 1'
_atom_sites_solution_hydrogens geom
_atom_sites_solution_primary direct
_atom_sites_solution_secondary difmap
_audit_creation_method SHELXL-2013
_cell_angle_alpha 90
_cell_angle_beta 91.957(7)
_cell_angle_gamma 90
_cell_formula_units_Z 4
_cell_length_a 10.204(4)
_cell_length_b 17.300(8)
_cell_length_c 15.848(7)
_cell_measurement_reflns_used 4865
_cell_measurement_temperature 100(2)
_cell_measurement_theta_max 30.4397
_cell_measurement_theta_min 2.3182
_cell_volume 2796(2)
_computing_cell_refinement 'SAINT V8.30C (Bruker, 2013)'
_computing_data_collection 'Apex2 v2013.4-1 (Bruker, 2013)'
_computing_data_reduction 'SAINT V8.30C (Bruker, 2013)'
_computing_molecular_graphics 'Shelxtl (Bruker, 2003)'
_computing_publication_material 'Shelxtl (Bruker, 2003)'
_computing_structure_refinement
;  
SHELXL-2013 (Sheldrick, 2013), 
SHELXLE Rev645 (H\"ubschle et al., 2011)
;
_computing_structure_solution 'SHELXS-97 (Sheldrick, 2008)'
_diffrn_ambient_temperature 100(2)
_diffrn_measured_fraction_theta_full 0.993
_diffrn_measured_fraction_theta_max 0.878
_diffrn_measurement_device_type 'Bruker AXS APEXII CCD diffractometer'
_diffrn_measurement_method 'omega and phi scans'
_diffrn_radiation_monochromator graphite
_diffrn_radiation_type MoK\a
_diffrn_radiation_wavelength 0.71073
_diffrn_reflns_av_R_equivalents 0.0306
_diffrn_reflns_av_unetI/netI 0.0527
_diffrn_reflns_Laue_measured_fraction_full 0.993
_diffrn_reflns_Laue_measured_fraction_max 0.878
_diffrn_reflns_limit_h_max 14
_diffrn_reflns_limit_h_min -14
_diffrn_reflns_limit_k_max 24
_diffrn_reflns_limit_k_min -19
_diffrn_reflns_limit_l_max 22
_diffrn_reflns_limit_l_min -14
_diffrn_reflns_number 15841
_diffrn_reflns_point_group_measured_fraction_full 0.993
_diffrn_reflns_point_group_measured_fraction_max 0.878
_diffrn_reflns_theta_full 25.242
_diffrn_reflns_theta_max 31.438
_diffrn_reflns_theta_min 2.572
_diffrn_source 'fine focus sealed tube'
_exptl_absorpt_coefficient_mu 4.972
_exptl_absorpt_correction_T_max 0.7463
_exptl_absorpt_correction_T_min 0.5159
_exptl_absorpt_correction_type multi-scan
_exptl_absorpt_process_details 'Apex2 v2013.4-1 (Bruker, 2013)'
_exptl_crystal_colour red
_exptl_crystal_density_diffrn 1.782
_exptl_crystal_description plate
_exptl_crystal_F_000 1469.9
_exptl_crystal_size_max 0.130
_exptl_crystal_size_mid 0.110
_exptl_crystal_size_min 0.070
_refine_diff_density_max 6.259
_refine_diff_density_min -1.515
_refine_diff_density_rms 0.203
_refine_ls_extinction_method none
_refine_ls_goodness_of_fit_ref 1.056
_refine_ls_hydrogen_treatment constr
_refine_ls_matrix_type full
_refine_ls_number_parameters 382
_refine_ls_number_reflns 8121
_refine_ls_number_restraints 15
_refine_ls_restrained_S_all 1.056
_refine_ls_R_factor_all 0.0619
_refine_ls_R_factor_gt 0.0433
_refine_ls_shift/su_max 0.001
_refine_ls_shift/su_mean 0.000
_refine_ls_structure_factor_coef Fsqd
_refine_ls_weighting_details 'w=1/[\s^2^(Fo^2^)+(0.0411P)^2^+10.5020P] where P=(Fo^2^+2Fc^2^)/3'
_refine_ls_weighting_scheme calc
_refine_ls_wR_factor_gt 0.0951
_refine_ls_wR_factor_ref 0.1028
_reflns_Friedel_coverage 0.000
_reflns_number_gt 6341
_reflns_number_total 8121
_reflns_threshold_expression 'I > 2\s(I)'
_cod_data_source_file om5009555_si_003.cif
_cod_data_source_block 14mz054_0m
_cod_depositor_comments 'Adding full bibliography for 4085120--4085124.cif.'
_cod_original_formula_sum 'C31 H24 Cl0.13 Ir N6.60 S2'
_cod_database_code 4085124
_shelx_space_group_comment
;
The symmetry employed for this shelxl refinement is uniquely defined
by the following loop, which should always be used as a source of
symmetry information in preference to the above space-group names.
They are only intended as comments.
;
_shelx_estimated_absorpt_t_min 0.564
_shelx_estimated_absorpt_t_max 0.722
_shelxl_version_number 2013-4

loop_
_space_group_symop_operation_xyz
'x, y, z'
'-x+1/2, y+1/2, -z+1/2'
'-x, -y, -z'
'x-1/2, -y-1/2, z-1/2'

loop_
_atom_site_label
_atom_site_type_symbol
_atom_site_fract_x
_atom_site_fract_y
_atom_site_fract_z
_atom_site_U_iso_or_equiv
_atom_site_adp_type
_atom_site_occupancy
_atom_site_site_symmetry_order
_atom_site_calc_flag
_atom_site_refinement_flags_posn
_atom_site_refinement_flags_adp
_atom_site_refinement_flags_occupancy
_atom_site_disorder_assembly
_atom_site_disorder_group
C1 C 0.2017(5) 0.1808(3) 0.6884(3) 0.0174(10) Uani 1 1 d . . . . .
C2 C 0.2745(5) 0.1276(3) 0.6433(3) 0.0199(10) Uani 1 1 d . . . . .
H2 H 0.2568 0.1219 0.5844 0.024 Uiso 1 1 calc R U . . .
C3 C 0.3721(6) 0.0827(3) 0.6820(4) 0.0261(12) Uani 1 1 d . . . . .
H3 H 0.4182 0.0463 0.6492 0.031 Uiso 1 1 calc R U . . .
C4 C 0.4036(6) 0.0899(3) 0.7675(4) 0.0302(13) Uani 1 1 d . . . . .
H4 H 0.4713 0.0592 0.7930 0.036 Uiso 1 1 calc R U . . .
C5 C 0.3354(6) 0.1421(4) 0.8150(4) 0.0306(13) Uani 1 1 d . . . . .
H5 H 0.3564 0.1482 0.8734 0.037 Uiso 1 1 calc R U . . .
C6 C 0.2347(5) 0.1860(3) 0.7761(3) 0.0204(10) Uani 1 1 d . . . . .
C7 C 0.1544(6) 0.2415(3) 0.8180(3) 0.0245(11) Uani 1 1 d . . . . .
C8 C 0.0487(7) 0.3347(4) 0.9063(4) 0.0335(15) Uani 1 1 d . . . . .
C9 C -0.0041(8) 0.3869(4) 0.9640(5) 0.0448(19) Uani 1 1 d . . . . .
H9 H 0.0255 0.3873 1.0215 0.054 Uiso 1 1 calc R U . . .
C10 C -0.0987(8) 0.4368(4) 0.9354(5) 0.0439(19) Uani 1 1 d . . . . .
H10 H -0.1335 0.4729 0.9738 0.053 Uiso 1 1 calc R U . . .
C11 C -0.1465(7) 0.4372(4) 0.8519(5) 0.0376(16) Uani 1 1 d . . . . .
H11 H -0.2124 0.4732 0.8344 0.045 Uiso 1 1 calc R U . . .
C12 C -0.0977(6) 0.3849(3) 0.7943(4) 0.0289(13) Uani 1 1 d . . . . .
H12 H -0.1300 0.3845 0.7374 0.035 Uiso 1 1 calc R U . . .
C13 C -0.0007(6) 0.3333(3) 0.8214(4) 0.0232(11) Uani 1 1 d . . . . .
C14 C 0.1666(5) 0.3283(3) 0.6122(3) 0.0178(10) Uani 1 1 d . . . . .
C15 C 0.2198(5) 0.3911(3) 0.6582(4) 0.0220(11) Uani 1 1 d . . . . .
H15 H 0.1972 0.3978 0.7154 0.026 Uiso 1 1 calc R U . . .
C16 C 0.3041(6) 0.4432(3) 0.6225(4) 0.0294(13) Uani 1 1 d . . . . .
H16 H 0.3375 0.4852 0.6552 0.035 Uiso 1 1 calc R U . . .
C17 C 0.3408(5) 0.4349(3) 0.5392(4) 0.0321(15) Uani 1 1 d . . . . .
H17 H 0.4003 0.4706 0.5158 0.039 Uiso 1 1 calc R U . . .
C18 C 0.2911(5) 0.3750(3) 0.4906(4) 0.0268(12) Uani 1 1 d . . . . .
H18 H 0.3141 0.3697 0.4333 0.032 Uiso 1 1 calc R U . . .
C19 C 0.2063(5) 0.3223(3) 0.5268(4) 0.0208(11) Uani 1 1 d . . . . .
C20 C 0.1432(5) 0.2592(3) 0.4830(3) 0.0190(10) Uani 1 1 d . . . . .
C21 C 0.0508(6) 0.1581(3) 0.3899(3) 0.0236(11) Uani 1 1 d . . . . .
C22 C 0.0089(6) 0.1037(4) 0.3305(4) 0.0308(13) Uani 1 1 d . . . . .
H22 H 0.0403 0.1045 0.2748 0.037 Uiso 1 1 calc R U . . .
C23 C -0.0795(6) 0.0486(4) 0.3548(4) 0.0320(14) Uani 1 1 d . . . . .
H23 H -0.1108 0.0113 0.3150 0.038 Uiso 1 1 calc R U . . .
C24 C -0.1234(6) 0.0467(3) 0.4365(4) 0.0289(13) Uani 1 1 d . . . . .
H24 H -0.1843 0.0080 0.4516 0.035 Uiso 1 1 calc R U . . .
C25 C -0.0805(5) 0.1001(3) 0.4968(3) 0.0204(11) Uani 1 1 d . . . . .
H25 H -0.1107 0.0980 0.5528 0.025 Uiso 1 1 calc R U . . .
C26 C 0.0077(5) 0.1566(3) 0.4733(3) 0.0177(10) Uani 1 1 d . . . . .
C27 C -0.0893(5) 0.4275(3) 0.5493(4) 0.0262(12) Uani 1 1 d . . . . .
H27A H -0.0344 0.4042 0.5065 0.039 Uiso 1 1 calc R U . . .
H27B H -0.0334 0.4472 0.5959 0.039 Uiso 1 1 calc R U . . .
H27C H -0.1402 0.4701 0.5240 0.039 Uiso 1 1 calc R U . . .
C28 C -0.1795(5) 0.3685(3) 0.5815(4) 0.0213(11) Uani 1 1 d . . . . .
C29 C -0.3164(5) 0.3724(3) 0.5861(4) 0.0264(12) Uani 1 1 d . . . . .
H29 H -0.3711 0.4139 0.5675 0.032 Uiso 1 1 calc R U . . .
C30 C -0.3564(5) 0.3048(3) 0.6227(4) 0.0211(11) Uani 1 1 d . . . . .
C31 C -0.4883(5) 0.2719(3) 0.6409(4) 0.0271(12) Uani 1 1 d . . . . .
H31A H -0.5263 0.2480 0.5897 0.041 Uiso 1 1 calc R U . . .
H31B H -0.5461 0.3133 0.6596 0.041 Uiso 1 1 calc R U . . .
H31C H -0.4787 0.2328 0.6855 0.041 Uiso 1 1 calc R U . . .
N1 N 0.0626(4) 0.2777(3) 0.7739(3) 0.0192(9) Uani 1 1 d . . . . .
N2 N 0.0618(4) 0.2145(2) 0.5250(3) 0.0152(8) Uani 1 1 d . . . . .
N3 N -0.1369(4) 0.3009(2) 0.6146(3) 0.0162(8) Uani 1 1 d . . . . .
N4 N -0.2465(4) 0.2634(2) 0.6390(3) 0.0159(8) Uani 1 1 d . . . . .
H4A H -0.2458 0.2173 0.6627 0.019 Uiso 1 1 calc R U . . .
N5 N -0.0840(6) 0.1500(4) 0.6894(5) 0.0144(12) Uani 0.867(14) 1 d . U P A 1
N6 N -0.0619(7) 0.1137(4) 0.7502(6) 0.0130(12) Uani 0.867(14) 1 d . U P A 1
N7 N -0.0417(6) 0.0768(3) 0.8115(4) 0.0318(18) Uani 0.867(14) 1 d . U P A 1
Cl1 Cl -0.0903(14) 0.1284(7) 0.7215(9) 0.015(4) Uani 0.133(14) 1 d . U P A 2
S3 S 0.15969(15) 0.23430(9) 0.37805(9) 0.0280(3) Uani 1 1 d . . . . .
S7 S 0.17161(19) 0.26786(10) 0.92251(10) 0.0376(4) Uani 1 1 d . . . . .
Ir1 Ir 0.04700(2) 0.24409(2) 0.64950(2) 0.01350(6) Uani 1 1 d . . . . .

loop_
_atom_site_aniso_label
_atom_site_aniso_U_11
_atom_site_aniso_U_22
_atom_site_aniso_U_33
_atom_site_aniso_U_23
_atom_site_aniso_U_13
_atom_site_aniso_U_12
C1 0.011(2) 0.021(2) 0.020(3) 0.0031(19) -0.0026(19) -0.0021(18)
C2 0.016(3) 0.021(2) 0.023(3) 0.005(2) 0.000(2) 0.0001(19)
C3 0.019(3) 0.021(2) 0.038(3) 0.004(2) 0.000(2) 0.006(2)
C4 0.020(3) 0.030(3) 0.041(4) 0.015(3) -0.007(3) 0.005(2)
C5 0.027(3) 0.037(3) 0.027(3) 0.012(2) -0.008(3) -0.004(3)
C6 0.015(2) 0.025(2) 0.021(3) 0.005(2) 0.001(2) -0.0050(19)
C7 0.027(3) 0.027(3) 0.019(2) 0.002(2) -0.001(2) -0.012(2)
C8 0.044(4) 0.038(3) 0.019(3) -0.009(2) 0.009(3) -0.021(3)
C9 0.059(5) 0.043(4) 0.034(4) -0.019(3) 0.016(3) -0.017(4)
C10 0.053(5) 0.038(4) 0.042(4) -0.024(3) 0.031(4) -0.022(3)
C11 0.031(4) 0.029(3) 0.054(4) -0.014(3) 0.022(3) -0.009(3)
C12 0.026(3) 0.024(3) 0.038(4) -0.009(2) 0.010(3) -0.008(2)
C13 0.024(3) 0.022(2) 0.025(3) -0.008(2) 0.010(2) -0.007(2)
C14 0.004(2) 0.017(2) 0.032(3) 0.002(2) -0.0008(19) 0.0016(16)
C15 0.013(2) 0.019(2) 0.034(3) 0.000(2) -0.004(2) -0.0033(19)
C16 0.016(3) 0.023(3) 0.049(4) 0.007(2) -0.009(3) -0.002(2)
C17 0.012(3) 0.028(3) 0.056(4) 0.024(3) -0.004(3) -0.004(2)
C18 0.012(2) 0.032(3) 0.037(3) 0.015(2) 0.003(2) 0.004(2)
C19 0.010(2) 0.024(2) 0.028(3) 0.010(2) 0.003(2) 0.0028(19)
C20 0.014(2) 0.025(2) 0.018(2) 0.0058(19) 0.0026(18) 0.0041(19)
C21 0.023(3) 0.028(3) 0.020(3) 0.002(2) 0.002(2) 0.004(2)
C22 0.030(3) 0.044(4) 0.018(3) -0.006(2) 0.002(2) 0.005(3)
C23 0.032(3) 0.040(3) 0.024(3) -0.012(3) -0.007(3) 0.005(3)
C24 0.026(3) 0.028(3) 0.032(3) -0.004(2) -0.007(3) -0.002(2)
C25 0.015(3) 0.026(3) 0.020(3) -0.004(2) -0.003(2) 0.0003(19)
C26 0.014(2) 0.022(2) 0.017(2) -0.0015(19) -0.0045(19) 0.0047(18)
C27 0.013(3) 0.024(3) 0.041(4) 0.012(2) 0.001(2) 0.001(2)
C28 0.014(2) 0.020(2) 0.029(3) 0.007(2) -0.001(2) -0.0022(19)
C29 0.012(3) 0.024(3) 0.043(4) 0.010(2) -0.001(2) 0.002(2)
C30 0.013(2) 0.023(2) 0.028(3) 0.002(2) 0.002(2) 0.0030(19)
C31 0.009(2) 0.029(3) 0.044(4) 0.003(2) 0.001(2) 0.0026(19)
N1 0.017(2) 0.021(2) 0.020(2) -0.0020(17) 0.0022(17) -0.0061(17)
N2 0.0111(19) 0.0179(19) 0.017(2) 0.0019(15) -0.0002(16) 0.0035(15)
N3 0.012(2) 0.0151(18) 0.021(2) 0.0024(16) 0.0025(16) -0.0007(15)
N4 0.0085(18) 0.0168(19) 0.023(2) 0.0051(16) 0.0009(15) 0.0000(14)
N5 0.010(2) 0.014(3) 0.020(3) -0.001(2) 0.000(2) 0.0012(19)
N6 0.009(3) 0.011(2) 0.019(3) -0.004(2) 0.004(2) 0.0025(19)
N7 0.031(4) 0.034(3) 0.031(3) 0.012(2) 0.009(2) 0.011(2)
Cl1 0.012(5) 0.014(6) 0.019(8) 0.005(5) -0.004(5) 0.002(4)
S3 0.0296(8) 0.0348(7) 0.0201(6) 0.0048(6) 0.0083(6) 0.0028(6)
S7 0.0486(10) 0.0475(9) 0.0163(7) -0.0029(6) -0.0041(7) -0.0091(8)
Ir1 0.00833(9) 0.01560(9) 0.01663(10) -0.00031(7) 0.00124(6) -0.00075(7)

loop_
_atom_type_symbol
_atom_type_description
_atom_type_scat_dispersion_real
_atom_type_scat_dispersion_imag
_atom_type_scat_source
C C 0.0033 0.0016 'International Tables Vol C Tables 4.2.6.8 and 6.1.1.4'
H H 0.0000 0.0000 'International Tables Vol C Tables 4.2.6.8 and 6.1.1.4'
N N 0.0061 0.0033 'International Tables Vol C Tables 4.2.6.8 and 6.1.1.4'
S S 0.1246 0.1234 'International Tables Vol C Tables 4.2.6.8 and 6.1.1.4'
Ir Ir -1.4442 7.9887 'International Tables Vol C Tables 4.2.6.8 and 6.1.1.4'
Cl Cl 0.1484 0.1585 'International Tables Vol C Tables 4.2.6.8 and 6.1.1.4'

loop_
_geom_angle_atom_site_label_1
_geom_angle_atom_site_label_2
_geom_angle_atom_site_label_3
_geom_angle
C2 C1 C6 115.4(5)
C2 C1 Ir1 129.2(4)
C6 C1 Ir1 115.2(4)
C3 C2 C1 122.0(5)
C3 C2 H2 119.0
C1 C2 H2 119.0
C4 C3 C2 121.3(5)
C4 C3 H3 119.4
C2 C3 H3 119.4
C5 C4 C3 119.2(5)
C5 C4 H4 120.4
C3 C4 H4 120.4
C4 C5 C6 119.4(6)
C4 C5 H5 120.3
C6 C5 H5 120.3
C5 C6 C1 122.8(5)
C5 C6 C7 125.3(5)
C1 C6 C7 111.9(5)
N1 C7 C6 118.7(5)
N1 C7 S7 115.8(4)
C6 C7 S7 125.5(4)
C9 C8 C13 119.7(7)
C9 C8 S7 129.0(6)
C13 C8 S7 111.3(4)
C10 C9 C8 118.2(7)
C10 C9 H9 120.9
C8 C9 H9 120.9
C9 C10 C11 122.8(6)
C9 C10 H10 118.6
C11 C10 H10 118.6
C12 C11 C10 119.8(7)
C12 C11 H11 120.1
C10 C11 H11 120.1
C11 C12 C13 118.9(6)
C11 C12 H12 120.6
C13 C12 H12 120.6
C12 C13 N1 127.9(5)
C12 C13 C8 120.5(5)
N1 C13 C8 111.5(5)
C15 C14 C19 115.5(5)
C15 C14 Ir1 129.5(4)
C19 C14 Ir1 115.0(4)
C16 C15 C14 121.8(6)
C16 C15 H15 119.1
C14 C15 H15 119.1
C15 C16 C17 120.8(6)
C15 C16 H16 119.6
C17 C16 H16 119.6
C18 C17 C16 120.2(5)
C18 C17 H17 119.9
C16 C17 H17 119.9
C17 C18 C19 118.9(6)
C17 C18 H18 120.6
C19 C18 H18 120.6
C18 C19 C14 122.9(5)
C18 C19 C20 124.9(5)
C14 C19 C20 112.1(4)
N2 C20 C19 118.6(5)
N2 C20 S3 114.7(4)
C19 C20 S3 126.7(4)
C22 C21 C26 121.7(5)
C22 C21 S3 128.5(5)
C26 C21 S3 109.7(4)
C23 C22 C21 117.9(6)
C23 C22 H22 121.0
C21 C22 H22 121.0
C22 C23 C24 121.0(5)
C22 C23 H23 119.5
C24 C23 H23 119.5
C23 C24 C25 121.5(6)
C23 C24 H24 119.2
C25 C24 H24 119.2
C26 C25 C24 118.4(5)
C26 C25 H25 120.8
C24 C25 H25 120.8
C25 C26 N2 126.5(5)
C25 C26 C21 119.5(5)
N2 C26 C21 114.1(5)
C28 C27 H27A 109.5
C28 C27 H27B 109.5
H27A C27 H27B 109.5
C28 C27 H27C 109.5
H27A C27 H27C 109.5
H27B C27 H27C 109.5
N3 C28 C29 109.2(5)
N3 C28 C27 122.5(5)
C29 C28 C27 128.3(5)
C30 C29 C28 107.0(5)
C30 C29 H29 126.5
C28 C29 H29 126.5
N4 C30 C29 106.1(5)
N4 C30 C31 120.4(5)
C29 C30 C31 133.4(5)
C30 C31 H31A 109.5
C30 C31 H31B 109.5
H31A C31 H31B 109.5
C30 C31 H31C 109.5
H31A C31 H31C 109.5
H31B C31 H31C 109.5
C7 N1 C13 112.2(5)
C7 N1 Ir1 114.1(4)
C13 N1 Ir1 133.7(4)
C20 N2 C26 111.4(4)
C20 N2 Ir1 113.8(3)
C26 N2 Ir1 134.7(4)
C28 N3 N4 105.5(4)
C28 N3 Ir1 139.1(3)
N4 N3 Ir1 115.0(3)
C30 N4 N3 112.2(4)
C30 N4 H4A 123.9
N3 N4 H4A 123.9
N6 N5 Ir1 122.1(5)
N5 N6 N7 178.9(8)
C20 S3 C21 90.1(3)
C8 S7 C7 89.1(3)
C1 Ir1 C14 90.4(2)
C1 Ir1 N2 94.37(19)
C14 Ir1 N2 80.3(2)
C1 Ir1 N1 79.9(2)
C14 Ir1 N1 92.8(2)
N2 Ir1 N1 171.10(17)
C1 Ir1 N3 172.39(18)
C14 Ir1 N3 97.20(17)
N2 Ir1 N3 87.69(16)
N1 Ir1 N3 98.86(17)
C1 Ir1 N5 89.3(2)
C14 Ir1 N5 179.2(2)
N2 Ir1 N5 99.0(2)
N1 Ir1 N5 87.8(2)
N3 Ir1 N5 83.2(2)
C1 Ir1 Cl1 83.1(3)
C14 Ir1 Cl1 171.2(3)
N2 Ir1 Cl1 106.0(3)
N1 Ir1 Cl1 80.2(3)
N3 Ir1 Cl1 89.3(3)

loop_
_geom_bond_atom_site_label_1
_geom_bond_atom_site_label_2
_geom_bond_distance
C1 C2 1.395(7)
C1 C6 1.422(7)
C1 Ir1 2.000(5)
C2 C3 1.389(7)
C2 H2 0.9500
C3 C4 1.388(9)
C3 H3 0.9500
C4 C5 1.379(9)
C4 H4 0.9500
C5 C6 1.403(8)
C5 H5 0.9500
C6 C7 1.440(8)
C7 N1 1.309(7)
C7 S7 1.720(6)
C8 C9 1.405(9)
C8 C13 1.421(8)
C8 S7 1.719(8)
C9 C10 1.362(11)
C9 H9 0.9500
C10 C11 1.395(10)
C10 H10 0.9500
C11 C12 1.389(8)
C11 H11 0.9500
C12 C13 1.390(9)
C12 H12 0.9500
C13 N1 1.394(7)
C14 C15 1.406(7)
C14 C19 1.428(8)
C14 Ir1 2.003(5)
C15 C16 1.380(8)
C15 H15 0.9500
C16 C17 1.392(9)
C16 H16 0.9500
C17 C18 1.377(9)
C17 H17 0.9500
C18 C19 1.394(7)
C18 H18 0.9500
C19 C20 1.434(7)
C20 N2 1.330(7)
C20 S3 1.732(5)
C21 C22 1.389(8)
C21 C26 1.406(7)
C21 S3 1.739(6)
C22 C23 1.377(9)
C22 H22 0.9500
C23 C24 1.384(9)
C23 H23 0.9500
C24 C25 1.391(7)
C24 H24 0.9500
C25 C26 1.388(7)
C25 H25 0.9500
C26 N2 1.396(6)
C27 C28 1.476(7)
C27 H27A 0.9800
C27 H27B 0.9800
C27 H27C 0.9800
C28 N3 1.348(6)
C28 C29 1.403(7)
C29 C30 1.372(7)
C29 H29 0.9500
C30 N4 1.349(6)
C30 C31 1.499(7)
C31 H31A 0.9800
C31 H31B 0.9800
C31 H31C 0.9800
N1 Ir1 2.056(4)
N2 Ir1 2.049(4)
N3 N4 1.361(6)
N3 Ir1 2.173(4)
N4 H4A 0.8800
N5 N6 1.165(15)
N5 Ir1 2.213(8)
N6 N7 1.175(11)
Cl1 Ir1 2.717(14)

loop_
_geom_hbond_atom_site_label_D
_geom_hbond_atom_site_label_H
_geom_hbond_atom_site_label_A
_geom_hbond_distance_DH
_geom_hbond_distance_HA
_geom_hbond_distance_DA
_geom_hbond_angle_DHA
N4 H4A N5 0.88 2.05 2.673(8) 126.6
N4 H4A Cl1 0.88 2.38 3.092(14) 138.5

loop_
_geom_torsion_atom_site_label_1
_geom_torsion_atom_site_label_2
_geom_torsion_atom_site_label_3
_geom_torsion_atom_site_label_4
_geom_torsion
C6 C1 C2 C3 0.2(7)
Ir1 C1 C2 C3 -173.7(4)
C1 C2 C3 C4 -1.3(9)
C2 C3 C4 C5 0.7(9)
C3 C4 C5 C6 0.8(9)
C4 C5 C6 C1 -1.9(9)
C4 C5 C6 C7 179.0(5)
C2 C1 C6 C5 1.4(7)
Ir1 C1 C6 C5 176.2(4)
C2 C1 C6 C7 -179.4(5)
Ir1 C1 C6 C7 -4.6(6)
C5 C6 C7 N1 -179.2(5)
C1 C6 C7 N1 1.7(7)
C5 C6 C7 S7 3.2(8)
C1 C6 C7 S7 -175.9(4)
C13 C8 C9 C10 -2.3(10)
S7 C8 C9 C10 177.5(5)
C8 C9 C10 C11 1.1(10)
C9 C10 C11 C12 0.2(10)
C10 C11 C12 C13 -0.5(9)
C11 C12 C13 N1 -178.7(5)
C11 C12 C13 C8 -0.7(8)
C9 C8 C13 C12 2.1(9)
S7 C8 C13 C12 -177.7(4)
C9 C8 C13 N1 -179.6(5)
S7 C8 C13 N1 0.6(6)
C19 C14 C15 C16 0.3(7)
Ir1 C14 C15 C16 178.4(4)
C14 C15 C16 C17 -0.7(8)
C15 C16 C17 C18 1.3(8)
C16 C17 C18 C19 -1.5(8)
C17 C18 C19 C14 1.2(8)
C17 C18 C19 C20 177.4(5)
C15 C14 C19 C18 -0.6(7)
Ir1 C14 C19 C18 -178.9(4)
C15 C14 C19 C20 -177.2(4)
Ir1 C14 C19 C20 4.5(5)
C18 C19 C20 N2 -178.3(5)
C14 C19 C20 N2 -1.7(7)
C18 C19 C20 S3 1.0(8)
C14 C19 C20 S3 177.5(4)
C26 C21 C22 C23 1.6(9)
S3 C21 C22 C23 -179.5(5)
C21 C22 C23 C24 -1.1(9)
C22 C23 C24 C25 0.1(9)
C23 C24 C25 C26 0.5(8)
C24 C25 C26 N2 -179.6(5)
C24 C25 C26 C21 -0.1(8)
C22 C21 C26 C25 -1.0(8)
S3 C21 C26 C25 179.9(4)
C22 C21 C26 N2 178.6(5)
S3 C21 C26 N2 -0.4(6)
N3 C28 C29 C30 -0.4(7)
C27 C28 C29 C30 -178.3(6)
C28 C29 C30 N4 0.3(7)
C28 C29 C30 C31 -176.2(6)
C6 C7 N1 C13 -175.8(5)
S7 C7 N1 C13 2.0(6)
C6 C7 N1 Ir1 2.0(6)
S7 C7 N1 Ir1 179.8(2)
C12 C13 N1 C7 176.5(5)
C8 C13 N1 C7 -1.6(6)
C12 C13 N1 Ir1 -0.7(9)
C8 C13 N1 Ir1 -178.9(4)
C19 C20 N2 C26 179.3(4)
S3 C20 N2 C26 0.0(5)
C19 C20 N2 Ir1 -1.8(6)
S3 C20 N2 Ir1 178.9(2)
C25 C26 N2 C20 179.9(5)
C21 C26 N2 C20 0.3(6)
C25 C26 N2 Ir1 1.3(8)
C21 C26 N2 Ir1 -178.3(4)
C29 C28 N3 N4 0.3(6)
C27 C28 N3 N4 178.4(5)
C29 C28 N3 Ir1 -171.8(4)
C27 C28 N3 Ir1 6.3(9)
C29 C30 N4 N3 -0.1(6)
C31 C30 N4 N3 177.0(5)
C28 N3 N4 C30 -0.2(6)
Ir1 N3 N4 C30 174.2(3)
N2 C20 S3 C21 -0.2(4)
C19 C20 S3 C21 -179.5(5)
C22 C21 S3 C20 -178.6(6)
C26 C21 S3 C20 0.4(4)
C9 C8 S7 C7 -179.4(6)
C13 C8 S7 C7 0.4(4)
N1 C7 S7 C8 -1.4(5)
C6 C7 S7 C8 176.2(5)
